data_4021012
loop_
_publ_author_name
'Takuya Koizumi'
'Eiko Mochizuki'
'Ken Kokubo'
'Takumi Oshima'

_publ_section_title
;
 Mechanism of Novel Consecutive Rearrangements
 of Cyclobutene-Fused Diphenylhomobenzoquinones
 Catalyzed by Lewis Acids
;
_journal_name_full 'Journal of Organic Chemistry'
_journal_page_first 4577
_journal_page_last 4585
_journal_paper_doi 10.1021/jo035830k
_journal_volume 69
_journal_year 2004
_chemical_formula_moiety 'C30 H26 O2'
_chemical_formula_sum 'C30 H26 O2'
_chemical_formula_weight 418.53
_space_group_IT_number 14
_symmetry_cell_setting monoclinic
_symmetry_space_group_name_Hall '-P 2yab'
_symmetry_space_group_name_H-M 'P 1 21/a 1'
_cell_angle_alpha 90
_cell_angle_beta 94.232(1)
_cell_angle_gamma 90
_cell_formula_units_Z 4
_cell_length_a 15.2418(8)
_cell_length_b 8.2652(4)
_cell_length_c 17.7642(9)
_cell_measurement_temperature 296.2
_cell_volume 2231.8(2)
_exptl_crystal_density_diffrn 1.246
_cod_original_sg_symbol_H-M 'P 21/a'
_cod_database_code 4021012

loop_
_symmetry_equiv_pos_as_xyz
x,y,z
1/2-x,1/2+y,-z
-x,-y,-z
1/2+x,1/2-y,z

loop_
_atom_site_label
_atom_site_type_symbol
_atom_site_fract_x
_atom_site_fract_y
_atom_site_fract_z
_atom_site_U_iso_or_equiv
_atom_site_adp_type
_atom_site_occupancy
_atom_site_calc_flag
_atom_site_refinement_flags
_atom_site_disorder_assembly
_atom_site_disorder_group
O(1) O 0.86257(6) -0.1264(1) 0.77982(5) 0.0476(3) Uani 1.00 d . . .
O(2) O 0.64055(7) 0.1433(1) 0.55784(5) 0.0496(3) Uani 1.00 d . . .
C(1) C 0.79282(8) -0.1213(1) 0.74280(7) 0.0351(3) Uani 1.00 d . . .
C(2) C 0.70419(8) -0.1566(1) 0.76899(7) 0.0358(3) Uani 1.00 d . . .
C(3) C 0.64335(8) -0.1334(1) 0.71155(7) 0.0356(3) Uani 1.00 d . . .
C(4) C 0.68222(7) -0.0725(1) 0.64134(6) 0.0327(3) Uani 1.00 d . . .
C(5) C 0.65720(7) 0.1040(1) 0.62267(6) 0.0337(3) Uani 1.00 d . . .
C(6) C 0.64776(7) 0.2212(1) 0.68743(7) 0.0350(3) Uani 1.00 d . . .
C(7) C 0.72524(8) 0.2373(1) 0.74485(7) 0.0359(3) Uani 1.00 d . . .
C(8) C 0.81057(7) 0.2345(1) 0.73346(6) 0.0326(3) Uani 1.00 d . . .
C(9) C 0.84536(7) 0.1912(1) 0.65930(6) 0.0307(3) Uani 1.00 d . . .
C(10) C 0.88862(8) 0.3151(1) 0.62334(7) 0.0367(3) Uani 1.00 d . . .
C(11) C 0.92154(8) 0.2931(2) 0.55386(7) 0.0416(3) Uani 1.00 d . . .
C(12) C 0.91349(8) 0.1433(2) 0.51981(7) 0.0427(3) Uani 1.00 d . . .
C(13) C 0.87194(8) 0.0179(2) 0.55474(6) 0.0384(3) Uani 1.00 d . . .
C(14) C 0.83632(7) 0.0383(1) 0.62445(6) 0.0311(3) Uani 1.00 d . . .
C(15) C 0.78284(7) -0.0979(1) 0.65678(6) 0.0323(3) Uani 1.00 d . . .
C(16) C 0.68973(9) -0.2071(2) 0.84715(7) 0.0421(3) Uani 1.00 d . . .
C(17) C 0.7377(1) -0.1367(2) 0.90772(8) 0.0605(4) Uani 1.00 d . . .
C(18) C 0.7204(1) -0.1747(3) 0.98101(9) 0.0756(6) Uani 1.00 d . . .
C(19) C 0.6558(1) -0.2842(2) 0.99504(10) 0.0735(6) Uani 1.00 d . . .
C(20) C 0.6092(1) -0.3572(2) 0.9363(1) 0.0724(6) Uani 1.00 d . . .
C(21) C 0.6256(1) -0.3198(2) 0.86214(9) 0.0573(4) Uani 1.00 d . . .
C(22) C 0.87704(8) 0.2966(1) 0.79233(6) 0.0363(3) Uani 1.00 d . . .
C(23) C 0.86266(10) 0.4434(2) 0.82828(7) 0.0471(4) Uani 1.00 d . . .
C(24) C 0.9255(1) 0.5074(2) 0.88029(8) 0.0576(4) Uani 1.00 d . . .
C(25) C 1.0032(1) 0.4266(2) 0.89703(8) 0.0583(4) Uani 1.00 d . . .
C(26) C 1.01835(9) 0.2808(2) 0.86184(8) 0.0532(4) Uani 1.00 d . . .
C(27) C 0.95635(8) 0.2167(2) 0.80925(7) 0.0442(3) Uani 1.00 d . . .
C(28) C 0.54600(9) -0.1550(2) 0.7092(1) 0.0498(4) Uani 1.00 d . . .
C(29) C 0.6206(1) 0.3902(2) 0.65860(10) 0.0519(4) Uani 1.00 d . . .
C(30) C 0.80695(9) -0.2659(2) 0.62582(9) 0.0442(4) Uani 1.00 d . . .
H(1) H 0.6606(9) -0.135(2) 0.5965(7) 0.042(3) Uiso 1.00 calc . . .
H(2) H 0.5992(9) 0.175(2) 0.7141(7) 0.037(3) Uiso 1.00 calc . . .
H(3) H 0.7087(9) 0.270(2) 0.7959(8) 0.045(4) Uiso 1.00 calc . . .
H(4) H 0.8915(9) 0.420(2) 0.6476(7) 0.044(3) Uiso 1.00 calc . . .
H(5) H 0.951(1) 0.383(2) 0.5318(8) 0.055(4) Uiso 1.00 calc . . .
H(6) H 0.9373(9) 0.125(2) 0.4731(8) 0.050(4) Uiso 1.00 calc . . .
H(7) H 0.8671(9) -0.090(2) 0.5307(8) 0.046(4) Uiso 1.00 calc . . .
H(8) H 0.783(1) -0.060(2) 0.8964(10) 0.072(5) Uiso 1.00 calc . . .
H(9) H 0.757(1) -0.124(3) 1.022(1) 0.100(7) Uiso 1.00 calc . . .
H(10) H 0.641(1) -0.312(2) 1.048(1) 0.079(5) Uiso 1.00 calc . . .
H(11) H 0.565(1) -0.435(3) 0.943(1) 0.087(6) Uiso 1.00 calc . . .
H(12) H 0.591(1) -0.371(2) 0.8200(10) 0.071(5) Uiso 1.00 calc . . .
H(13) H 0.807(1) 0.504(2) 0.8163(8) 0.057(4) Uiso 1.00 calc . . .
H(14) H 0.912(1) 0.613(2) 0.9016(9) 0.065(5) Uiso 1.00 calc . . .
H(15) H 1.047(1) 0.472(2) 0.9335(9) 0.071(5) Uiso 1.00 calc . . .
H(16) H 1.074(1) 0.217(2) 0.8743(9) 0.068(5) Uiso 1.00 calc . . .
H(17) H 0.9669(9) 0.118(2) 0.7840(8) 0.045(4) Uiso 1.00 calc . . .
H(18) H 0.530(1) -0.267(3) 0.692(1) 0.089(6) Uiso 1.00 calc . . .
H(19) H 0.524(1) -0.141(2) 0.755(1) 0.085(6) Uiso 1.00 calc . . .
H(20) H 0.517(1) -0.080(2) 0.673(1) 0.081(6) Uiso 1.00 calc . . .
H(21) H 0.562(1) 0.391(2) 0.6271(9) 0.066(4) Uiso 1.00 calc . . .
H(22) H 0.617(1) 0.464(2) 0.701(1) 0.077(5) Uiso 1.00 calc . . .
H(23) H 0.667(1) 0.434(2) 0.6270(10) 0.072(5) Uiso 1.00 calc . . .
H(24) H 0.7755(10) -0.351(2) 0.6517(7) 0.045(4) Uiso 1.00 calc . . .
H(25) H 0.873(1) -0.280(2) 0.6347(9) 0.059(4) Uiso 1.00 calc . . .
H(26) H 0.7917(10) -0.277(2) 0.5716(9) 0.052(4) Uiso 1.00 calc . . .

loop_
_atom_site_aniso_label
_atom_site_aniso_U_11
_atom_site_aniso_U_22
_atom_site_aniso_U_33
_atom_site_aniso_U_12
_atom_site_aniso_U_13
_atom_site_aniso_U_23
O(1) 0.0363(4) 0.0523(5) 0.0526(5) -0.0001(4) -0.0064(4) 0.0096(4)
O(2) 0.0573(6) 0.0520(5) 0.0386(5) 0.0076(4) -0.0020(4) 0.0065(4)
C(1) 0.0350(6) 0.0286(5) 0.0414(6) 0.0005(4) 0.0004(5) 0.0029(4)
C(2) 0.0370(6) 0.0317(5) 0.0391(6) -0.0010(5) 0.0049(4) 0.0014(5)
C(3) 0.0329(6) 0.0298(5) 0.0446(6) -0.0021(5) 0.0061(5) -0.0004(5)
C(4) 0.0300(5) 0.0319(5) 0.0359(6) -0.0025(4) 0.0000(4) -0.0029(4)
C(5) 0.0270(5) 0.0366(6) 0.0376(6) -0.0008(4) 0.0019(4) 0.0022(5)
C(6) 0.0294(5) 0.0334(6) 0.0423(6) 0.0008(5) 0.0041(4) -0.0002(5)
C(7) 0.0366(6) 0.0376(6) 0.0340(6) 0.0025(5) 0.0057(4) -0.0043(5)
C(8) 0.0345(5) 0.0298(5) 0.0337(5) 0.0012(4) 0.0032(4) -0.0030(4)
C(9) 0.0278(5) 0.0315(5) 0.0329(5) 0.0013(4) 0.0016(4) -0.0012(4)
C(10) 0.0365(6) 0.0322(5) 0.0412(6) -0.0035(5) 0.0011(5) 0.0003(5)
C(11) 0.0377(6) 0.0456(7) 0.0416(6) -0.0057(6) 0.0043(5) 0.0091(5)
C(12) 0.0402(6) 0.0541(7) 0.0346(6) 0.0025(6) 0.0093(5) 0.0020(5)
C(13) 0.0389(6) 0.0395(6) 0.0374(6) 0.0011(5) 0.0066(5) -0.0059(5)
C(14) 0.0283(5) 0.0308(5) 0.0342(5) 0.0017(4) 0.0033(4) -0.0009(4)
C(15) 0.0306(5) 0.0280(5) 0.0385(6) 0.0000(4) 0.0033(4) -0.0026(4)
C(16) 0.0481(7) 0.0373(6) 0.0417(6) 0.0059(5) 0.0094(5) 0.0040(5)
C(17) 0.0629(9) 0.0727(10) 0.0456(8) -0.0046(8) 0.0007(7) 0.0049(7)
C(18) 0.088(1) 0.096(1) 0.0424(8) 0.003(1) 0.0026(8) 0.0042(9)
C(19) 0.107(1) 0.070(1) 0.0468(9) 0.017(1) 0.0248(9) 0.0144(8)
C(20) 0.103(1) 0.0538(9) 0.065(1) -0.0057(10) 0.0387(10) 0.0093(8)
C(21) 0.075(1) 0.0463(7) 0.0529(8) -0.0085(7) 0.0215(7) 0.0015(6)
C(22) 0.0378(6) 0.0396(6) 0.0317(5) -0.0028(5) 0.0043(4) -0.0024(5)
C(23) 0.0529(8) 0.0450(7) 0.0433(7) -0.0004(6) 0.0030(6) -0.0091(6)
C(24) 0.0712(10) 0.0540(8) 0.0474(8) -0.0116(7) 0.0023(7) -0.0161(6)
C(25) 0.0581(9) 0.075(1) 0.0407(7) -0.0238(8) -0.0040(6) -0.0064(7)
C(26) 0.0396(7) 0.0713(10) 0.0479(7) -0.0058(7) -0.0018(5) 0.0020(7)
C(27) 0.0373(6) 0.0516(7) 0.0436(6) -0.0014(6) 0.0028(5) -0.0048(6)
C(28) 0.0327(6) 0.0511(8) 0.0661(9) -0.0032(6) 0.0066(6) 0.0073(7)
C(29) 0.0522(8) 0.0347(6) 0.0666(9) 0.0048(6) -0.0102(7) -0.0015(6)
C(30) 0.0430(7) 0.0304(6) 0.0604(9) 0.0004(5) 0.0110(6) -0.0073(6)

loop_
_geom_bond_atom_site_label_1
_geom_bond_atom_site_label_2
_geom_bond_distance
_geom_bond_site_symmetry_1
_geom_bond_site_symmetry_2
_geom_bond_publ_flag
O(1) C(1) 1.209(1) . . yes
O(2) C(5) 1.206(1) . . yes
C(1) C(2) 1.490(2) . . yes
C(1) C(15) 1.537(2) . . yes
C(2) C(3) 1.341(2) . . yes
C(2) C(16) 1.482(2) . . yes
C(3) C(4) 1.506(2) . . yes
C(3) C(28) 1.492(2) . . yes
C(4) C(5) 1.538(2) . . yes
C(4) C(15) 1.552(2) . . yes
C(5) C(6) 1.519(2) . . yes
C(6) C(7) 1.508(2) . . yes
C(6) C(29) 1.534(2) . . yes
C(7) C(8) 1.331(2) . . yes
C(8) C(9) 1.499(2) . . yes
C(8) C(22) 1.492(2) . . yes
C(9) C(10) 1.398(2) . . yes
C(9) C(14) 1.409(2) . . yes
C(10) C(11) 1.378(2) . . yes
C(11) C(12) 1.379(2) . . yes
C(12) C(13) 1.385(2) . . yes
C(13) C(14) 1.399(2) . . yes
C(14) C(15) 1.527(2) . . yes
C(15) C(30) 1.548(2) . . yes
C(16) C(17) 1.384(2) . . yes
C(16) C(21) 1.390(2) . . yes
C(17) C(18) 1.384(2) . . yes
C(18) C(19) 1.372(3) . . yes
C(19) C(20) 1.359(3) . . yes
C(20) C(21) 1.394(2) . . yes
C(22) C(23) 1.396(2) . . yes
C(22) C(27) 1.391(2) . . yes
C(23) C(24) 1.386(2) . . yes
C(24) C(25) 1.372(2) . . yes
C(25) C(26) 1.385(2) . . yes
C(26) C(27) 1.384(2) . . yes
